data_9012514
loop_
_publ_author_name
'Corbin, D. R.'
'Whitney, J. F.'
'Fultz, W. C.'
'Stucky, G. D.'
'Eddy, M. M.'
'Cheetham, A. K.'

_publ_section_title
;
 Synthesis of open-framework transition-metal phosphates using organometallic
 precursors in acidic media. Preparation and structural characterization of
 Fe5P4O20H10 and NaFe3P3O12
 Note: structure from ICSD
;
_journal_name_full 'Inorganic Chemistry'
_journal_page_first 2279
_journal_page_last 2280
_journal_paper_doi 10.1021/ic00234a001
_journal_volume 25
_journal_year 1986
_chemical_formula_sum 'Fe3 Na O12 P3'
_chemical_name_mineral Ferroalluaudite
_space_group_IT_number 15
_symmetry_space_group_name_Hall '-C 2yc'
_symmetry_space_group_name_H-M 'C 1 2/c 1'
_cell_angle_alpha 90
_cell_angle_beta 114.185
_cell_angle_gamma 90
_cell_length_a 11.998
_cell_length_b 12.328
_cell_length_c 6.500
_cell_formula_units_Z 4
_cell_volume 877.037
_database_code_amcsd 0012695
_exptl_crystal_density_diffrn 3.601
_cod_original_formula_sum 'Na Fe3 P3 O12'
_cod_database_code 9012514

loop_
_space_group_symop_operation_xyz
x,y,z
1/2+x,1/2+y,z
x,-y,1/2+z
1/2+x,1/2-y,1/2+z
-x,y,1/2-z
1/2-x,1/2+y,1/2-z
-x,-y,-z
1/2-x,1/2-y,-z

loop_
_atom_site_aniso_label
_atom_site_aniso_U_11
_atom_site_aniso_U_22
_atom_site_aniso_U_33
_atom_site_aniso_U_12
_atom_site_aniso_U_13
_atom_site_aniso_U_23
Na 0.01660 0.10680 0.01510 0.00000 0.00440 0.00000
Fe1 0.01160 0.00780 0.01040 0.00040 0.00680 0.00010
Fe2 0.01010 0.01060 0.01070 0.00000 0.00630 0.00000
P1 0.00870 0.00730 0.00740 0.00030 0.00390 -0.00100
P2 0.00730 0.00770 0.00640 0.00000 0.00260 0.00000
O1 0.01070 0.01030 0.08500 0.00040 0.00420 -0.00100
O2 0.00880 0.00930 0.01560 0.00050 0.00600 0.00100
O3 0.01190 0.01160 0.00740 0.00190 0.00390 0.00150
O4 0.01210 0.00850 0.01320 -0.00110 0.00610 0.00000
O5 0.00890 0.00950 0.01470 -0.00190 0.00480 0.00030
O6 0.01000 0.01210 0.00850 0.00030 0.00430 0.00200

loop_
_atom_site_label
_atom_site_fract_x
_atom_site_fract_y
_atom_site_fract_z
Na 0.00000 0.97090 0.25000
Fe1 0.78904 0.83999 -0.12791
Fe2 0.50000 0.78329 0.25000
P1 0.78365 0.88869 0.38621
P2 0.50000 0.81971 -0.25000
O1 0.78550 0.82050 0.19280
O2 0.64510 0.90850 0.34360
O3 0.84600 0.82860 0.61070
O4 0.84560 0.99750 0.39870
O5 0.60700 0.89410 -0.23210
O6 0.53480 0.74830 -0.03810

loop_
_cod_related_entry_id
_cod_related_entry_database
_cod_related_entry_code
1 AMCSD 0012695
